data_7156055
loop_
_publ_author_name
'Setner, B.'
'Wierzbicka, M.'
'Jerzykiewicz, L.'
'Lisowski, M.'
'Szewczuk, Z.'

_publ_section_title
;
 The unexpected racemization and hydrogen-deuterium exchange of the
 hydrogen at the \a-carbon of proline analogs containing the
 5-azoniaspiro[4.4]nonyl-group.
;
_journal_issue 5
_journal_name_full 'Organic &amp; biomolecular chemistry'
_journal_page_first 825
_journal_page_last 831
_journal_paper_doi 10.1039/c7ob02926h
_journal_volume 16
_journal_year 2018
_chemical_absolute_configuration rm
_chemical_formula_sum 'C43 H47 B N2 O3'
_chemical_formula_weight 650.63
_space_group_crystal_system orthorhombic
_space_group_IT_number 19
_space_group_name_Hall 'P 2ac 2ab'
_space_group_name_H-M_alt 'P 21 21 21'
_symmetry_space_group_name_Hall 'P 2ac 2ab'
_symmetry_space_group_name_H-M 'P 21 21 21'
_atom_sites_solution_hydrogens mixed
_audit_creation_method SHELXL-2016/4
_audit_update_record
;
2017-10-05 deposited with the CCDC.
2018-01-05 downloaded from the CCDC.
;
_cell_angle_alpha 90
_cell_angle_beta 90
_cell_angle_gamma 90
_cell_formula_units_Z 4
_cell_length_a 9.6421(8)
_cell_length_b 18.6118(12)
_cell_length_c 20.0924(14)
_cell_measurement_reflns_used 3153
_cell_measurement_temperature 100(2)
_cell_measurement_theta_max 36.93
_cell_measurement_theta_min 3.012
_cell_volume 3605.7(5)
_computing_cell_refinement 'CrysAlisPro 1.171.38.43 (Rigaku OD, 2015)'
_computing_data_collection 'CrysAlisPro 1.171.38.43 (Rigaku OD, 2015)'
_computing_data_reduction 'CrysAlisPro 1.171.38.43 (Rigaku OD, 2015)'
_computing_molecular_graphics 'DIAMOND (Brandenburg, 2006)'
_computing_publication_material 'publCIF (Westrip, 2010)'
_computing_structure_refinement 'SHELXL-2014/7 (Sheldrick, 2014)'
_computing_structure_solution 'SHELXS97 (Sheldrick, 2008)'
_diffrn_ambient_temperature 100(2)
_diffrn_detector_area_resol_mean 8.3359
_diffrn_measured_fraction_theta_full 0.987
_diffrn_measured_fraction_theta_max 0.986
_diffrn_measurement_device_type 'Xcalibur, Sapphire2, large Be window'
_diffrn_measurement_method 'omega and phi'
_diffrn_radiation_type MoK\a
_diffrn_radiation_wavelength 0.71073
_diffrn_reflns_av_R_equivalents 0.0262
_diffrn_reflns_av_unetI/netI 0.0750
_diffrn_reflns_Laue_measured_fraction_full 0.987
_diffrn_reflns_Laue_measured_fraction_max 0.986
_diffrn_reflns_limit_h_max 7
_diffrn_reflns_limit_h_min -11
_diffrn_reflns_limit_k_max 22
_diffrn_reflns_limit_k_min -10
_diffrn_reflns_limit_l_max 14
_diffrn_reflns_limit_l_min -24
_diffrn_reflns_number 8296
_diffrn_reflns_point_group_measured_fraction_full 0.911
_diffrn_reflns_point_group_measured_fraction_max 0.903
_diffrn_reflns_theta_full 25.000
_diffrn_reflns_theta_max 25.685
_diffrn_reflns_theta_min 2.984
_diffrn_source 'fine-focus sealed tube'
_exptl_absorpt_coefficient_mu 0.074
_exptl_crystal_colour colorless
_exptl_crystal_density_diffrn 1.199
_exptl_crystal_description block
_exptl_crystal_F_000 1392
_exptl_crystal_size_max 0.212
_exptl_crystal_size_mid 0.184
_exptl_crystal_size_min 0.101
_refine_diff_density_max 0.183
_refine_diff_density_min -0.214
_refine_diff_density_rms 0.045
_refine_ls_abs_structure_details
;
 Flack x determined using 1612 quotients [(I+)-(I-)]/[(I+)+(I-)]
 (Parsons, Flack and Wagner, Acta Cryst. B69 (2013) 249-259).
;
_refine_ls_abs_structure_Flack -0.1(10)
_refine_ls_extinction_method none
_refine_ls_goodness_of_fit_ref 1.034
_refine_ls_hydrogen_treatment mixed
_refine_ls_matrix_type full
_refine_ls_number_parameters 447
_refine_ls_number_reflns 6191
_refine_ls_number_restraints 0
_refine_ls_restrained_S_all 1.034
_refine_ls_R_factor_all 0.0697
_refine_ls_R_factor_gt 0.0490
_refine_ls_shift/su_max 0.001
_refine_ls_shift/su_mean 0.000
_refine_ls_structure_factor_coef Fsqd
_refine_ls_weighting_details 'w=1/[\s^2^(Fo^2^)+(0.0345P)^2^] where P=(Fo^2^+2Fc^2^)/3'
_refine_ls_weighting_scheme calc
_refine_ls_wR_factor_gt 0.0883
_refine_ls_wR_factor_ref 0.0970
_reflns_Friedel_coverage 0.630
_reflns_Friedel_fraction_full 0.812
_reflns_Friedel_fraction_max 0.796
_reflns_number_gt 5011
_reflns_number_total 6191
_reflns_threshold_expression 'I > 2\s(I)'
_cod_data_source_file c7ob02926h2.cif
_cod_data_source_block zs01
_cod_depositor_comments 'Adding full bibliography for 7156055.cif.'
_cod_database_code 7156055
_shelx_shelxl_version_number 2016/4
_shelx_space_group_comment
;
The symmetry employed for this shelxl refinement is uniquely defined
by the following loop, which should always be used as a source of
symmetry information in preference to the above space-group names.
They are only intended as comments.
;

loop_
_space_group_symop_operation_xyz
'x, y, z'
'-x+1/2, -y, z+1/2'
'-x, y+1/2, -z+1/2'
'x+1/2, -y+1/2, -z'

loop_
_atom_site_label
_atom_site_type_symbol
_atom_site_fract_x
_atom_site_fract_y
_atom_site_fract_z
_atom_site_U_iso_or_equiv
_atom_site_adp_type
_atom_site_occupancy
_atom_site_site_symmetry_order
_atom_site_calc_flag
_atom_site_refinement_flags_posn
_atom_site_refinement_flags_adp
O1 O 1.0809(2) 0.68566(12) 0.63473(10) 0.0203(5) Uani 1 1 d . .
O2 O 1.1034(2) 0.55726(13) 0.52287(12) 0.0272(6) Uani 1 1 d . .
O3 O 1.2271(2) 0.63979(13) 0.46657(11) 0.0248(6) Uani 1 1 d . .
N1 N 0.8928(3) 0.68205(14) 0.74466(12) 0.0145(6) Uani 1 1 d . .
N2 N 0.9407(3) 0.76272(15) 0.57778(14) 0.0190(7) Uani 1 1 d . .
B1 B 0.5650(4) 0.3633(2) 0.72554(18) 0.0153(8) Uani 1 1 d . .
C1 C 0.9703(3) 0.71830(17) 0.62864(15) 0.0154(7) Uani 1 1 d . .
C2 C 0.8485(3) 0.70701(18) 0.67583(14) 0.0147(7) Uani 1 1 d . .
H2A H 0.791226 0.751682 0.679026 0.018 Uiso 1 1 calc R U
C3 C 0.7589(3) 0.64322(18) 0.65251(16) 0.0199(8) Uani 1 1 d . .
H3A H 0.753476 0.641613 0.603327 0.024 Uiso 1 1 calc R U
H3B H 0.663854 0.646607 0.670848 0.024 Uiso 1 1 calc R U
C4 C 0.8349(4) 0.57617(19) 0.67999(17) 0.0256(9) Uani 1 1 d . .
H4A H 0.767153 0.540506 0.696703 0.031 Uiso 1 1 calc R U
H4B H 0.891367 0.553415 0.644641 0.031 Uiso 1 1 calc R U
C5 C 0.9275(3) 0.60242(17) 0.73643(16) 0.0174(8) Uani 1 1 d . .
H5A H 1.026540 0.596011 0.724954 0.021 Uiso 1 1 calc R U
H5B H 0.907623 0.575718 0.777963 0.021 Uiso 1 1 calc R U
C6 C 1.0122(3) 0.72273(18) 0.77749(14) 0.0137(7) Uani 1 1 d . .
H6A H 1.103004 0.701546 0.765513 0.016 Uiso 1 1 calc R U
H6B H 1.011478 0.774174 0.764975 0.016 Uiso 1 1 calc R U
C7 C 0.7706(3) 0.69052(18) 0.79319(15) 0.0160(7) Uani 1 1 d . .
H7A H 0.717048 0.734750 0.783697 0.019 Uiso 1 1 calc R U
H7B H 0.707593 0.648566 0.791120 0.019 Uiso 1 1 calc R U
C8 C 1.0328(3) 0.77302(19) 0.52085(15) 0.0212(8) Uani 1 1 d . .
H8A H 1.127577 0.757534 0.533273 0.025 Uiso 1 1 calc R U
H8B H 1.036663 0.824830 0.509844 0.025 Uiso 1 1 calc R U
C9 C 0.9864(4) 0.73112(19) 0.45903(16) 0.0238(9) Uani 1 1 d . .
H9A H 1.052289 0.740839 0.422320 0.029 Uiso 1 1 calc R U
H9B H 0.894101 0.748807 0.445027 0.029 Uiso 1 1 calc R U
C10 C 0.9781(3) 0.6496(2) 0.47026(17) 0.0233(8) Uani 1 1 d . .
H10A H 0.913924 0.639809 0.507632 0.028 Uiso 1 1 calc R U
H10B H 0.939257 0.626642 0.429904 0.028 Uiso 1 1 calc R U
C11 C 1.1161(4) 0.61644(19) 0.48543(16) 0.0211(8) Uani 1 1 d . .
C12 C 1.2307(4) 0.5202(2) 0.54170(19) 0.0334(10) Uani 1 1 d . .
H12A H 1.218691 0.497623 0.585937 0.040 Uiso 1 1 calc R U
H12B H 1.307645 0.555264 0.544800 0.040 Uiso 1 1 calc R U
C13 C 1.2661(5) 0.4635(2) 0.4911(2) 0.0504(13) Uani 1 1 d . .
H13A H 1.349974 0.437893 0.505235 0.076 Uiso 1 1 calc R U
H13B H 1.282481 0.486190 0.447848 0.076 Uiso 1 1 calc R U
H13C H 1.189032 0.429412 0.487429 0.076 Uiso 1 1 calc R U
C31 C 0.9807(3) 0.71270(17) 0.85093(15) 0.0138(7) Uani 1 1 d . .
C32 C 1.0682(3) 0.71984(17) 0.90525(15) 0.0177(8) Uani 1 1 d . .
H32A H 1.163452 0.731223 0.899376 0.021 Uiso 1 1 calc R U
C33 C 1.0131(4) 0.70993(18) 0.96858(16) 0.0209(8) Uani 1 1 d . .
H33A H 1.071363 0.715073 1.006425 0.025 Uiso 1 1 calc R U
C34 C 0.8735(3) 0.69253(18) 0.97725(16) 0.0212(8) Uani 1 1 d . .
H34A H 0.837542 0.685820 1.020836 0.025 Uiso 1 1 calc R U
C35 C 0.7869(3) 0.68500(17) 0.92263(16) 0.0180(8) Uani 1 1 d . .
H35A H 0.691788 0.673150 0.928318 0.022 Uiso 1 1 calc R U
C36 C 0.8418(3) 0.69508(16) 0.85950(16) 0.0161(7) Uani 1 1 d . .
C41 C 0.6324(3) 0.40122(17) 0.65819(15) 0.0131(7) Uani 1 1 d . .
C42 C 0.5697(3) 0.45670(17) 0.62153(16) 0.0176(8) Uani 1 1 d . .
H42A H 0.479893 0.472538 0.634271 0.021 Uiso 1 1 calc R U
C43 C 0.6339(3) 0.48955(18) 0.56712(16) 0.0195(8) Uani 1 1 d . .
H43A H 0.586889 0.526318 0.543304 0.023 Uiso 1 1 calc R U
C44 C 0.7667(3) 0.46856(18) 0.54764(16) 0.0202(8) Uani 1 1 d . .
H44A H 0.810936 0.490483 0.510592 0.024 Uiso 1 1 calc R U
C45 C 0.8326(3) 0.41505(17) 0.58357(15) 0.0164(8) Uani 1 1 d . .
H45A H 0.923192 0.400093 0.571207 0.020 Uiso 1 1 calc R U
C46 C 0.7675(3) 0.38325(16) 0.63726(15) 0.0147(7) Uani 1 1 d . .
H46A H 0.816435 0.347378 0.661348 0.018 Uiso 1 1 calc R U
C51 C 0.6529(3) 0.40081(17) 0.78709(15) 0.0143(7) Uani 1 1 d . .
C52 C 0.6192(3) 0.47122(17) 0.80735(15) 0.0169(8) Uani 1 1 d . .
H52A H 0.541731 0.494110 0.787236 0.020 Uiso 1 1 calc R U
C53 C 0.6933(3) 0.50864(18) 0.85506(16) 0.0182(8) Uani 1 1 d . .
H53A H 0.664325 0.555380 0.867988 0.022 Uiso 1 1 calc R U
C54 C 0.8102(3) 0.47803(19) 0.88419(16) 0.0198(8) Uani 1 1 d . .
H54A H 0.862761 0.503740 0.916310 0.024 Uiso 1 1 calc R U
C55 C 0.8480(3) 0.40933(19) 0.86527(16) 0.0194(8) Uani 1 1 d . .
H55A H 0.927567 0.387535 0.884526 0.023 Uiso 1 1 calc R U
C56 C 0.7700(3) 0.37162(18) 0.81797(15) 0.0166(7) Uani 1 1 d . .
H56A H 0.797792 0.324271 0.806387 0.020 Uiso 1 1 calc R U
C61 C 0.3985(3) 0.37852(16) 0.73122(16) 0.0161(7) Uani 1 1 d . .
C62 C 0.3301(3) 0.39679(18) 0.79031(17) 0.0198(8) Uani 1 1 d . .
H62A H 0.383029 0.399374 0.830124 0.024 Uiso 1 1 calc R U
C63 C 0.1884(3) 0.41139(19) 0.79382(18) 0.0233(8) Uani 1 1 d . .
H63A H 0.147516 0.424551 0.835083 0.028 Uiso 1 1 calc R U
C64 C 0.1072(4) 0.40667(18) 0.73696(18) 0.0246(9) Uani 1 1 d . .
H64A H 0.011215 0.418030 0.738413 0.030 Uiso 1 1 calc R U
C65 C 0.1690(3) 0.38507(18) 0.67809(18) 0.0228(8) Uani 1 1 d . .
H65A H 0.114296 0.379803 0.639077 0.027 Uiso 1 1 calc R U
C66 C 0.3109(3) 0.37098(17) 0.67561(16) 0.0183(8) Uani 1 1 d . .
H66A H 0.350229 0.355648 0.634638 0.022 Uiso 1 1 calc R U
C71 C 0.5847(3) 0.27529(18) 0.72198(15) 0.0147(7) Uani 1 1 d . .
C72 C 0.5799(3) 0.23712(19) 0.66176(17) 0.0233(8) Uani 1 1 d . .
H72A H 0.564305 0.262952 0.621668 0.028 Uiso 1 1 calc R U
C73 C 0.5970(4) 0.1626(2) 0.6584(2) 0.0331(10) Uani 1 1 d . .
H73A H 0.592498 0.139003 0.616571 0.040 Uiso 1 1 calc R U
C74 C 0.6203(4) 0.1231(2) 0.7155(2) 0.0366(11) Uani 1 1 d . .
H74A H 0.636817 0.072897 0.712949 0.044 Uiso 1 1 calc R U
C75 C 0.6191(4) 0.15797(19) 0.7766(2) 0.0310(10) Uani 1 1 d . .
H75A H 0.631610 0.131337 0.816449 0.037 Uiso 1 1 calc R U
C76 C 0.5996(3) 0.23226(18) 0.77923(17) 0.0222(8) Uani 1 1 d . .
H76A H 0.596294 0.254830 0.821610 0.027 Uiso 1 1 calc R U
H1 H 0.864(3) 0.7844(18) 0.5760(16) 0.019(10) Uiso 1 1 d . .

loop_
_atom_site_aniso_label
_atom_site_aniso_U_11
_atom_site_aniso_U_22
_atom_site_aniso_U_33
_atom_site_aniso_U_23
_atom_site_aniso_U_13
_atom_site_aniso_U_12
O1 0.0183(13) 0.0239(13) 0.0187(12) 0.0025(11) 0.0006(11) 0.0026(11)
O2 0.0300(14) 0.0231(15) 0.0284(13) 0.0066(12) -0.0004(12) -0.0067(12)
O3 0.0200(13) 0.0259(15) 0.0284(14) 0.0054(12) 0.0028(12) -0.0033(12)
N1 0.0129(14) 0.0154(15) 0.0153(13) -0.0010(12) 0.0022(12) -0.0008(12)
N2 0.0195(16) 0.0201(17) 0.0172(15) 0.0021(13) -0.0001(13) 0.0040(14)
B1 0.017(2) 0.013(2) 0.0159(18) -0.0006(17) 0.0000(17) 0.0013(17)
C1 0.0188(18) 0.0124(17) 0.0149(16) -0.0033(15) -0.0014(15) -0.0017(15)
C2 0.0133(17) 0.0170(18) 0.0136(15) 0.0011(14) -0.0018(14) 0.0008(14)
C3 0.0181(18) 0.0239(19) 0.0177(17) -0.0033(16) -0.0018(15) -0.0031(16)
C4 0.031(2) 0.021(2) 0.0247(19) -0.0013(16) -0.0022(17) -0.0033(17)
C5 0.0206(18) 0.0101(17) 0.0215(18) 0.0014(15) 0.0049(15) 0.0000(15)
C6 0.0116(16) 0.0133(17) 0.0162(16) -0.0009(15) 0.0000(15) -0.0032(14)
C7 0.0152(17) 0.0157(17) 0.0170(16) -0.0006(15) 0.0048(15) -0.0002(15)
C8 0.0236(19) 0.021(2) 0.0186(17) 0.0058(16) 0.0068(15) -0.0005(16)
C9 0.0223(19) 0.032(2) 0.0168(17) 0.0024(17) 0.0001(16) 0.0041(18)
C10 0.0206(19) 0.030(2) 0.0189(18) -0.0054(17) 0.0015(16) -0.0027(17)
C11 0.024(2) 0.023(2) 0.0157(17) -0.0043(16) -0.0017(16) -0.0040(17)
C12 0.039(2) 0.025(2) 0.036(2) 0.0099(19) -0.010(2) 0.0011(19)
C13 0.053(3) 0.039(3) 0.060(3) -0.005(2) -0.018(2) 0.011(2)
C31 0.0156(17) 0.0093(16) 0.0166(16) 0.0003(14) 0.0036(15) 0.0004(14)
C32 0.0162(17) 0.0167(19) 0.0202(17) 0.0011(15) 0.0015(15) -0.0012(15)
C33 0.026(2) 0.020(2) 0.0173(17) 0.0001(16) -0.0039(16) -0.0042(16)
C34 0.029(2) 0.019(2) 0.0150(16) -0.0022(15) 0.0041(17) -0.0059(17)
C35 0.0169(17) 0.0150(18) 0.0221(18) -0.0019(16) 0.0054(16) -0.0064(15)
C36 0.0179(17) 0.0103(17) 0.0201(16) -0.0018(15) 0.0015(15) 0.0013(14)
C41 0.0129(17) 0.0123(17) 0.0139(15) -0.0029(14) -0.0033(14) -0.0031(14)
C42 0.0140(17) 0.0185(19) 0.0204(18) -0.0022(15) -0.0015(15) -0.0014(15)
C43 0.0215(19) 0.0177(19) 0.0191(17) 0.0033(15) -0.0035(17) -0.0027(16)
C44 0.0235(19) 0.023(2) 0.0145(17) -0.0008(15) -0.0006(16) -0.0107(16)
C45 0.0129(17) 0.0188(19) 0.0175(17) -0.0016(15) -0.0034(15) -0.0029(15)
C46 0.0162(17) 0.0139(17) 0.0142(16) -0.0028(14) -0.0056(15) -0.0020(14)
C51 0.0131(17) 0.0184(19) 0.0115(15) 0.0032(15) 0.0045(15) -0.0012(15)
C52 0.0152(17) 0.0164(19) 0.0191(17) 0.0024(15) 0.0010(15) 0.0006(15)
C53 0.0223(18) 0.0150(18) 0.0172(17) 0.0001(15) 0.0042(16) -0.0026(15)
C54 0.0211(19) 0.025(2) 0.0134(16) -0.0023(15) 0.0033(15) -0.0133(17)
C55 0.0121(16) 0.031(2) 0.0149(16) 0.0044(17) 0.0010(15) 0.0010(16)
C56 0.0160(17) 0.0193(19) 0.0147(16) -0.0004(15) 0.0046(15) 0.0024(15)
C61 0.0169(17) 0.0104(17) 0.0210(17) 0.0023(15) -0.0002(16) -0.0030(15)
C62 0.0185(18) 0.0179(19) 0.0230(18) 0.0018(16) -0.0021(16) -0.0018(15)
C63 0.0191(19) 0.023(2) 0.028(2) -0.0001(17) 0.0076(17) -0.0034(16)
C64 0.0106(17) 0.020(2) 0.043(2) 0.0091(18) 0.0008(18) -0.0020(16)
C65 0.0171(18) 0.023(2) 0.029(2) 0.0079(17) -0.0048(17) -0.0042(16)
C66 0.0189(18) 0.0167(18) 0.0193(17) 0.0012(16) 0.0031(15) -0.0020(15)
C71 0.0065(15) 0.0185(18) 0.0192(17) -0.0016(15) 0.0013(14) -0.0031(15)
C72 0.0193(18) 0.025(2) 0.0257(19) -0.0027(17) 0.0073(16) -0.0069(17)
C73 0.025(2) 0.027(2) 0.048(2) -0.019(2) 0.012(2) -0.0101(18)
C74 0.017(2) 0.014(2) 0.079(3) -0.002(2) 0.011(2) -0.0039(17)
C75 0.019(2) 0.021(2) 0.053(3) 0.016(2) -0.003(2) -0.0033(17)
C76 0.0191(19) 0.022(2) 0.0253(18) 0.0045(17) 0.0042(16) -0.0010(16)

loop_
_atom_type_symbol
_atom_type_description
_atom_type_scat_dispersion_real
_atom_type_scat_dispersion_imag
_atom_type_scat_source
C C 0.0033 0.0016 'International Tables Vol C Tables 4.2.6.8 and 6.1.1.4'
H H 0.0000 0.0000 'International Tables Vol C Tables 4.2.6.8 and 6.1.1.4'
N N 0.0061 0.0033 'International Tables Vol C Tables 4.2.6.8 and 6.1.1.4'
O O 0.0106 0.0060 'International Tables Vol C Tables 4.2.6.8 and 6.1.1.4'
B B 0.0013 0.0007 'International Tables Vol C Tables 4.2.6.8 and 6.1.1.4'

loop_
_geom_angle_atom_site_label_1
_geom_angle_atom_site_label_2
_geom_angle_atom_site_label_3
_geom_angle
C11 O2 C12 117.3(3)
C2 N1 C6 116.9(2)
C2 N1 C5 105.0(2)
C6 N1 C5 111.2(2)
C2 N1 C7 109.3(2)
C6 N1 C7 104.7(2)
C5 N1 C7 109.6(2)
C1 N2 C8 123.1(3)
C1 N2 H1 121(2)
C8 N2 H1 116(2)
C61 B1 C71 106.8(3)
C61 B1 C51 112.2(3)
C71 B1 C51 113.1(3)
C61 B1 C41 111.6(3)
C71 B1 C41 110.0(3)
C51 B1 C41 103.2(3)
O1 C1 N2 124.2(3)
O1 C1 C2 122.5(3)
N2 C1 C2 113.2(3)
N1 C2 C1 113.0(2)
N1 C2 C3 101.5(2)
C1 C2 C3 110.4(3)
N1 C2 H2A 110.5
C1 C2 H2A 110.5
C3 C2 H2A 110.5
C2 C3 C4 104.3(3)
C2 C3 H3A 110.9
C4 C3 H3A 110.9
C2 C3 H3B 110.9
C4 C3 H3B 110.9
H3A C3 H3B 108.9
C5 C4 C3 106.5(3)
C5 C4 H4A 110.4
C3 C4 H4A 110.4
C5 C4 H4B 110.4
C3 C4 H4B 110.4
H4A C4 H4B 108.6
C4 C5 N1 105.3(3)
C4 C5 H5A 110.7
N1 C5 H5A 110.7
C4 C5 H5B 110.7
N1 C5 H5B 110.7
H5A C5 H5B 108.8
C31 C6 N1 102.0(2)
C31 C6 H6A 111.4
N1 C6 H6A 111.4
C31 C6 H6B 111.4
N1 C6 H6B 111.4
H6A C6 H6B 109.2
C36 C7 N1 102.6(2)
C36 C7 H7A 111.2
N1 C7 H7A 111.2
C36 C7 H7B 111.2
N1 C7 H7B 111.2
H7A C7 H7B 109.2
N2 C8 C9 113.0(3)
N2 C8 H8A 109.0
C9 C8 H8A 109.0
N2 C8 H8B 109.0
C9 C8 H8B 109.0
H8A C8 H8B 107.8
C8 C9 C10 113.5(3)
C8 C9 H9A 108.9
C10 C9 H9A 108.9
C8 C9 H9B 108.9
C10 C9 H9B 108.9
H9A C9 H9B 107.7
C11 C10 C9 113.0(3)
C11 C10 H10A 109.0
C9 C10 H10A 109.0
C11 C10 H10B 109.0
C9 C10 H10B 109.0
H10A C10 H10B 107.8
O3 C11 O2 123.3(3)
O3 C11 C10 124.9(3)
O2 C11 C10 111.8(3)
O2 C12 C13 110.4(3)
O2 C12 H12A 109.6
C13 C12 H12A 109.6
O2 C12 H12B 109.6
C13 C12 H12B 109.6
H12A C12 H12B 108.1
C12 C13 H13A 109.5
C12 C13 H13B 109.5
H13A C13 H13B 109.5
C12 C13 H13C 109.5
H13A C13 H13C 109.5
H13B C13 H13C 109.5
C32 C31 C36 120.8(3)
C32 C31 C6 129.2(3)
C36 C31 C6 110.0(3)
C31 C32 C33 118.4(3)
C31 C32 H32A 120.8
C33 C32 H32A 120.8
C32 C33 C34 120.9(3)
C32 C33 H33A 119.6
C34 C33 H33A 119.6
C35 C34 C33 120.4(3)
C35 C34 H34A 119.8
C33 C34 H34A 119.8
C34 C35 C36 118.7(3)
C34 C35 H35A 120.6
C36 C35 H35A 120.6
C35 C36 C31 120.9(3)
C35 C36 C7 129.0(3)
C31 C36 C7 110.1(3)
C42 C41 C46 114.5(3)
C42 C41 B1 124.9(3)
C46 C41 B1 120.3(3)
C43 C42 C41 122.8(3)
C43 C42 H42A 118.6
C41 C42 H42A 118.6
C44 C43 C42 120.2(3)
C44 C43 H43A 119.9
C42 C43 H43A 119.9
C45 C44 C43 118.5(3)
C45 C44 H44A 120.8
C43 C44 H44A 120.8
C46 C45 C44 120.5(3)
C46 C45 H45A 119.8
C44 C45 H45A 119.8
C45 C46 C41 123.5(3)
C45 C46 H46A 118.3
C41 C46 H46A 118.3
C56 C51 C52 114.8(3)
C56 C51 B1 125.5(3)
C52 C51 B1 119.4(3)
C53 C52 C51 123.3(3)
C53 C52 H52A 118.4
C51 C52 H52A 118.4
C52 C53 C54 120.2(3)
C52 C53 H53A 119.9
C54 C53 H53A 119.9
C55 C54 C53 118.5(3)
C55 C54 H54A 120.8
C53 C54 H54A 120.8
C54 C55 C56 120.5(3)
C54 C55 H55A 119.7
C56 C55 H55A 119.7
C51 C56 C55 122.7(3)
C51 C56 H56A 118.7
C55 C56 H56A 118.7
C62 C61 C66 114.5(3)
C62 C61 B1 124.3(3)
C66 C61 B1 121.1(3)
C63 C62 C61 123.5(3)
C63 C62 H62A 118.3
C61 C62 H62A 118.3
C64 C63 C62 119.9(3)
C64 C63 H63A 120.1
C62 C63 H63A 120.1
C65 C64 C63 118.6(3)
C65 C64 H64A 120.7
C63 C64 H64A 120.7
C64 C65 C66 120.5(3)
C64 C65 H65A 119.7
C66 C65 H65A 119.7
C65 C66 C61 122.8(3)
C65 C66 H66A 118.6
C61 C66 H66A 118.6
C72 C71 C76 114.8(3)
C72 C71 B1 122.4(3)
C76 C71 B1 122.7(3)
C73 C72 C71 122.6(4)
C73 C72 H72A 118.7
C71 C72 H72A 118.7
C74 C73 C72 120.5(4)
C74 C73 H73A 119.7
C72 C73 H73A 119.7
C73 C74 C75 119.0(3)
C73 C74 H74A 120.5
C75 C74 H74A 120.5
C74 C75 C76 119.8(4)
C74 C75 H75A 120.1
C76 C75 H75A 120.1
C75 C76 C71 123.0(4)
C75 C76 H76A 118.5
C71 C76 H76A 118.5

loop_
_geom_bond_atom_site_label_1
_geom_bond_atom_site_label_2
_geom_bond_distance
O1 C1 1.233(4)
O2 C11 1.339(4)
O2 C12 1.458(4)
O3 C11 1.216(4)
N1 C2 1.520(4)
N1 C6 1.528(4)
N1 C5 1.528(4)
N1 C7 1.538(4)
N2 C1 1.345(4)
N2 C8 1.461(4)
N2 H1 0.84(3)
B1 C61 1.634(5)
B1 C71 1.650(5)
B1 C51 1.654(5)
B1 C41 1.659(5)
C1 C2 1.524(4)
C2 C3 1.541(4)
C2 H2A 1.0000
C3 C4 1.549(5)
C3 H3A 0.9900
C3 H3B 0.9900
C4 C5 1.524(5)
C4 H4A 0.9900
C4 H4B 0.9900
C5 H5A 0.9900
C5 H5B 0.9900
C6 C31 1.518(4)
C6 H6A 0.9900
C6 H6B 0.9900
C7 C36 1.501(4)
C7 H7A 0.9900
C7 H7B 0.9900
C8 C9 1.533(4)
C8 H8A 0.9900
C8 H8B 0.9900
C9 C10 1.536(5)
C9 H9A 0.9900
C9 H9B 0.9900
C10 C11 1.498(5)
C10 H10A 0.9900
C10 H10B 0.9900
C12 C13 1.504(5)
C12 H12A 0.9900
C12 H12B 0.9900
C13 H13A 0.9800
C13 H13B 0.9800
C13 H13C 0.9800
C31 C32 1.386(4)
C31 C36 1.389(4)
C32 C33 1.391(4)
C32 H32A 0.9500
C33 C34 1.396(5)
C33 H33A 0.9500
C34 C35 1.386(4)
C34 H34A 0.9500
C35 C36 1.387(4)
C35 H35A 0.9500
C41 C42 1.405(4)
C41 C46 1.410(4)
C42 C43 1.397(4)
C42 H42A 0.9500
C43 C44 1.395(5)
C43 H43A 0.9500
C44 C45 1.384(4)
C44 H44A 0.9500
C45 C46 1.381(4)
C45 H45A 0.9500
C46 H46A 0.9500
C51 C56 1.398(4)
C51 C52 1.410(4)
C52 C53 1.384(4)
C52 H52A 0.9500
C53 C54 1.392(5)
C53 H53A 0.9500
C54 C55 1.383(5)
C54 H54A 0.9500
C55 C56 1.401(4)
C55 H55A 0.9500
C56 H56A 0.9500
C61 C62 1.400(4)
C61 C66 1.407(5)
C62 C63 1.395(5)
C62 H62A 0.9500
C63 C64 1.388(5)
C63 H63A 0.9500
C64 C65 1.384(5)
C64 H64A 0.9500
C65 C66 1.394(5)
C65 H65A 0.9500
C66 H66A 0.9500
C71 C72 1.404(4)
C71 C76 1.409(4)
C72 C73 1.398(5)
C72 H72A 0.9500
C73 C74 1.380(6)
C73 H73A 0.9500
C74 C75 1.389(5)
C74 H74A 0.9500
C75 C76 1.396(5)
C75 H75A 0.9500
C76 H76A 0.9500
